data_2228032
loop_
_publ_author_name
'Iovkova-Berends, Ljuba'
'Dietz, Christina'
'Jurkschat, Klaus'

_publ_section_title
;
 [4-(Di-<i>tert</i>-butylfluorosilanyl)phenyl]methanol
;
_journal_coeditor_code TK2698
_journal_issue 9
_journal_name_full 'Acta Crystallographica Section E'
_journal_page_first o2281
_journal_paper_doi 10.1107/S160053681003148X
_journal_volume 66
_journal_year 2010
_chemical_formula_iupac 'C15 H25 F O Si'
_chemical_formula_moiety 'C15 H25 F O Si'
_chemical_formula_sum 'C15 H25 F O Si'
_chemical_formula_weight 268.44
_chemical_melting_point 355
_chemical_name_systematic
;
[4-(Di-<i>tert</i>-butylfluorosilanyl)phenyl]methanol
;
_space_group_IT_number 2
_symmetry_cell_setting triclinic
_symmetry_space_group_name_Hall '-P 1'
_symmetry_space_group_name_H-M 'P -1'
_atom_sites_solution_hydrogens geom
_atom_sites_solution_primary direct
_atom_sites_solution_secondary difmap
_audit_creation_method SHELXL-97
_cell_angle_alpha 103.581(5)
_cell_angle_beta 101.553(5)
_cell_angle_gamma 107.487(5)
_cell_formula_units_Z 4
_cell_length_a 8.3213(5)
_cell_length_b 12.4011(7)
_cell_length_c 17.1036(9)
_cell_measurement_reflns_used 5698
_cell_measurement_temperature 173(2)
_cell_measurement_theta_max 25.50
_cell_measurement_theta_min 2.53
_cell_volume 1564.96(18)
_computing_cell_refinement
;
CrysAlis RED (Oxford Diffraction, 2008)
;
_computing_data_collection
;
CrysAlis CCD (Oxford Diffraction, 2008)
;
_computing_data_reduction
;
CrysAlis RED (Oxford Diffraction, 2008)
;
_computing_molecular_graphics 'DIAMOND (Brandenburg, 2006)'
_computing_publication_material 'publCIF (Westrip, 2010)'
_computing_structure_refinement 'SHELXL97 (Sheldrick, 2008)'
_computing_structure_solution 'SHELXS97 (Sheldrick, 2008)'
_diffrn_ambient_temperature 173(2)
_diffrn_detector_area_resol_mean 16.0560
_diffrn_measured_fraction_theta_full 0.980
_diffrn_measured_fraction_theta_max 0.980
_diffrn_measurement_device_type 'Xcalibur2 CCD diffractometer'
_diffrn_measurement_method
;
489 frames via \w-rotation (\D\w = 1\%) and two times 40 s
per frame (8 sets at different \k-angles)
;
_diffrn_radiation_monochromator graphite
_diffrn_radiation_source 'Enhance (Mo) X-ray Source'
_diffrn_radiation_type MoK\a
_diffrn_radiation_wavelength 0.71073
_diffrn_reflns_av_R_equivalents 0.0421
_diffrn_reflns_av_sigmaI/netI 0.1194
_diffrn_reflns_limit_h_max 9
_diffrn_reflns_limit_h_min -10
_diffrn_reflns_limit_k_max 14
_diffrn_reflns_limit_k_min -15
_diffrn_reflns_limit_l_max 20
_diffrn_reflns_limit_l_min 0
_diffrn_reflns_number 5698
_diffrn_reflns_theta_full 25.25
_diffrn_reflns_theta_max 25.50
_diffrn_reflns_theta_min 2.53
_diffrn_standards_decay_% 0
_diffrn_standards_number 0
_exptl_absorpt_coefficient_mu 0.149
_exptl_absorpt_correction_T_max 1.00000
_exptl_absorpt_correction_T_min 0.92780
_exptl_absorpt_correction_type multi-scan
_exptl_absorpt_process_details
;
(CrysAlis RED; Oxford Diffraction, 2008)
;
_exptl_crystal_colour colourless
_exptl_crystal_density_diffrn 1.139
_exptl_crystal_density_method 'not measured'
_exptl_crystal_description block
_exptl_crystal_F_000 584
_exptl_crystal_size_max 0.26
_exptl_crystal_size_mid 0.14
_exptl_crystal_size_min 0.12
_refine_diff_density_max 0.266
_refine_diff_density_min -0.244
_refine_ls_extinction_method none
_refine_ls_goodness_of_fit_ref 0.812
_refine_ls_hydrogen_treatment mixed
_refine_ls_matrix_type full
_refine_ls_number_parameters 337
_refine_ls_number_reflns 5698
_refine_ls_number_restraints 0
_refine_ls_restrained_S_all 0.812
_refine_ls_R_factor_all 0.0811
_refine_ls_R_factor_gt 0.0372
_refine_ls_shift/su_max 0.001
_refine_ls_shift/su_mean 0.000
_refine_ls_structure_factor_coef Fsqd
_refine_ls_weighting_details 'calc w=1/[\s^2^(Fo^2^)+(0.0317P)^2^+0.0000P] where P=(Fo^2^+2Fc^2^)/3'
_refine_ls_weighting_scheme calc
_refine_ls_wR_factor_gt 0.0660
_refine_ls_wR_factor_ref 0.0698
_reflns_number_gt 3074
_reflns_number_total 5698
_reflns_threshold_expression I>2\s(I)
_cod_data_source_file tk2698.cif
_cod_data_source_block I
_cod_original_sg_symbol_H-M P-1
_cod_database_code 2228032
_cod_database_fobs_code 2228032

loop_
_symmetry_equiv_pos_as_xyz
'x, y, z'
'-x, -y, -z'

loop_
_atom_site_type_symbol
_atom_site_label
_atom_site_fract_x
_atom_site_fract_y
_atom_site_fract_z
_atom_site_U_iso_or_equiv
_atom_site_adp_type
_atom_site_calc_flag
_atom_site_refinement_flags
_atom_site_occupancy
_atom_site_disorder_assembly
_atom_site_disorder_group
Si Si1 0.21087(9) 0.53468(5) 0.86407(4) 0.02174(17) Uani d . 1 . .
Si Si2 0.14914(9) -0.00184(5) 0.27572(4) 0.02178(17) Uani d . 1 . .
F F1 0.20462(15) 0.44023(10) 0.91521(7) 0.0292(3) Uani d . 1 . .
F F2 0.05148(16) -0.13240(9) 0.28033(7) 0.0329(3) Uani d . 1 . .
O O7 0.5783(3) 0.43277(19) 0.53749(11) 0.0423(6) Uani d . 1 . .
O O27 -0.1288(3) 0.40525(16) 0.50475(12) 0.0451(6) Uani d . 1 . .
H H7A 0.660(6) 0.441(4) 0.525(3) 0.026 Uiso d P 0.50 A 1
H H27A -0.074(5) 0.456(3) 0.492(3) 0.025 Uiso d P 0.50 B 1
H H7B 0.519(6) 0.447(4) 0.510(3) 0.017 Uiso d P 0.50 C 2
H H27B -0.213(6) 0.408(3) 0.520(2) 0.015 Uiso d P 0.50 D 2
C C1 0.2944(3) 0.48053(18) 0.77482(12) 0.0195(5) Uani d . 1 . .
C C2 0.3008(3) 0.36675(18) 0.75402(12) 0.0233(5) Uani d . 1 . .
H H2A 0.2634 0.3177 0.7855 0.028 Uiso calc R 1 . .
C C3 0.3610(3) 0.32447(18) 0.68797(13) 0.0259(6) Uani d . 1 . .
H H3A 0.3619 0.2475 0.6755 0.031 Uiso calc R 1 . .
C C4 0.4204(3) 0.39537(19) 0.64003(12) 0.0215(5) Uani d . 1 . .
C C5 0.4156(3) 0.50816(19) 0.65974(13) 0.0296(6) Uani d . 1 . .
H H5A 0.4551 0.5573 0.6286 0.035 Uiso calc R 1 . .
C C6 0.3529(3) 0.54993(18) 0.72536(13) 0.0280(6) Uani d . 1 . .
H H6A 0.3498 0.6263 0.7367 0.034 Uiso calc R 1 . .
C C7 0.4856(3) 0.3454(2) 0.56882(13) 0.0325(6) Uani d . 1 . .
H H7D 0.5621 0.3055 0.5882 0.039 Uiso calc R 1 . .
H H7C 0.3856 0.2862 0.5234 0.039 Uiso calc R 1 . .
C C11 -0.0251(3) 0.51978(18) 0.82264(13) 0.0239(5) Uani d . 1 . .
C C12 -0.1355(3) 0.38556(19) 0.78331(14) 0.0375(6) Uani d . 1 . .
H H12A -0.2566 0.3745 0.7601 0.056 Uiso calc R 1 . .
H H12B -0.1266 0.3472 0.8258 0.056 Uiso calc R 1 . .
H H12C -0.0923 0.3513 0.7395 0.056 Uiso calc R 1 . .
C C13 -0.0466(3) 0.5789(2) 0.75359(14) 0.0400(7) Uani d . 1 . .
H H13A -0.1687 0.5664 0.7317 0.060 Uiso calc R 1 . .
H H13B -0.0053 0.5444 0.7091 0.060 Uiso calc R 1 . .
H H13C 0.0207 0.6629 0.7769 0.060 Uiso calc R 1 . .
C C14 -0.0985(3) 0.5731(2) 0.89152(14) 0.0403(7) Uani d . 1 . .
H H14A -0.2219 0.5556 0.8681 0.060 Uiso calc R 1 . .
H H14B -0.0373 0.6579 0.9133 0.060 Uiso calc R 1 . .
H H14C -0.0823 0.5391 0.9361 0.060 Uiso calc R 1 . .
C C15 0.3711(3) 0.68180(18) 0.94140(13) 0.0271(6) Uani d . 1 . .
C C16 0.5595(3) 0.6837(2) 0.94900(14) 0.0395(6) Uani d . 1 . .
H H16A 0.6419 0.7539 0.9930 0.059 Uiso calc R 1 . .
H H16B 0.5850 0.6840 0.8967 0.059 Uiso calc R 1 . .
H H16C 0.5691 0.6142 0.9620 0.059 Uiso calc R 1 . .
C C17 0.3552(3) 0.78949(19) 0.91528(14) 0.0437(7) Uani d . 1 . .
H H17A 0.4439 0.8614 0.9551 0.066 Uiso calc R 1 . .
H H17B 0.2407 0.7923 0.9140 0.066 Uiso calc R 1 . .
H H17C 0.3710 0.7820 0.8604 0.066 Uiso calc R 1 . .
C C18 0.3433(3) 0.6950(2) 1.02885(13) 0.0445(7) Uani d . 1 . .
H H18A 0.4252 0.7703 1.0676 0.067 Uiso calc R 1 . .
H H18B 0.3620 0.6317 1.0479 0.067 Uiso calc R 1 . .
H H18C 0.2251 0.6914 1.0256 0.067 Uiso calc R 1 . .
C C21 0.0847(3) 0.09866(18) 0.35247(12) 0.0212(5) Uani d . 1 . .
C C22 -0.0082(3) 0.05502(19) 0.40438(13) 0.0285(6) Uani d . 1 . .
H H22 -0.0377 -0.0251 0.4002 0.034 Uiso calc R 1 . .
C C23 -0.0583(3) 0.1263(2) 0.46184(13) 0.0319(6) Uani d . 1 . .
H H23 -0.1194 0.0935 0.4957 0.038 Uiso calc R 1 . .
C C24 -0.0194(3) 0.24503(19) 0.47002(13) 0.0251(6) Uani d . 1 . .
C C25 0.0705(3) 0.29039(19) 0.41831(13) 0.0320(6) Uani d . 1 . .
H H25 0.0965 0.3700 0.4218 0.038 Uiso calc R 1 . .
C C26 0.1225(3) 0.21910(18) 0.36147(12) 0.0276(6) Uani d . 1 . .
H H26 0.1846 0.2525 0.3281 0.033 Uiso calc R 1 . .
C C27 -0.0724(3) 0.3224(2) 0.53407(14) 0.0399(7) Uani d . 1 . .
H H27C -0.1666 0.2721 0.5495 0.048 Uiso calc R 1 . .
H H27D 0.0272 0.3648 0.5843 0.048 Uiso calc R 1 . .
C C31 0.0532(3) -0.00873(18) 0.16479(12) 0.0264(5) Uani d . 1 . .
C C32 0.1582(3) 0.0998(2) 0.14295(13) 0.0487(7) Uani d . 1 . .
H H32A 0.2772 0.1034 0.1497 0.073 Uiso calc R 1 . .
H H32B 0.1581 0.1713 0.1798 0.073 Uiso calc R 1 . .
H H32C 0.1046 0.0922 0.0858 0.073 Uiso calc R 1 . .
C C33 -0.1372(3) -0.0130(2) 0.15359(14) 0.0466(7) Uani d . 1 . .
H H33A -0.2040 -0.0803 0.1671 0.070 Uiso calc R 1 . .
H H33B -0.1898 -0.0203 0.0963 0.070 Uiso calc R 1 . .
H H33C -0.1363 0.0589 0.1904 0.070 Uiso calc R 1 . .
C C34 0.0475(3) -0.1222(2) 0.10223(13) 0.0426(7) Uani d . 1 . .
H H34A -0.0180 -0.1908 0.1149 0.064 Uiso calc R 1 . .
H H34B 0.1654 -0.1200 0.1067 0.064 Uiso calc R 1 . .
H H34C -0.0084 -0.1268 0.0461 0.064 Uiso calc R 1 . .
C C35 0.3920(3) 0.02815(18) 0.31370(12) 0.0226(5) Uani d . 1 . .
C C36 0.4563(3) -0.0465(2) 0.25128(14) 0.0396(7) Uani d . 1 . .
H H36A 0.3878 -0.1295 0.2381 0.059 Uiso calc R 1 . .
H H36B 0.5781 -0.0321 0.2758 0.059 Uiso calc R 1 . .
H H36C 0.4432 -0.0247 0.2007 0.059 Uiso calc R 1 . .
C C37 0.5025(3) 0.15982(19) 0.33339(14) 0.0395(6) Uani d . 1 . .
H H37A 0.4636 0.2078 0.3725 0.059 Uiso calc R 1 . .
H H37B 0.4888 0.1806 0.2825 0.059 Uiso calc R 1 . .
H H37C 0.6243 0.1736 0.3575 0.059 Uiso calc R 1 . .
C C38 0.4238(3) -0.0041(2) 0.39535(14) 0.0447(7) Uani d . 1 . .
H H38A 0.3555 -0.0865 0.3842 0.067 Uiso calc R 1 . .
H H38B 0.3894 0.0445 0.4363 0.067 Uiso calc R 1 . .
H H38C 0.5466 0.0098 0.4166 0.067 Uiso calc R 1 . .

loop_
_atom_site_aniso_label
_atom_site_aniso_U_11
_atom_site_aniso_U_22
_atom_site_aniso_U_33
_atom_site_aniso_U_12
_atom_site_aniso_U_13
_atom_site_aniso_U_23
Si1 0.0253(4) 0.0237(4) 0.0206(4) 0.0121(3) 0.0116(3) 0.0066(3)
Si2 0.0236(4) 0.0189(4) 0.0209(4) 0.0072(3) 0.0062(3) 0.0039(3)
F1 0.0361(9) 0.0327(7) 0.0269(7) 0.0165(7) 0.0139(7) 0.0150(6)
F2 0.0346(9) 0.0207(7) 0.0438(8) 0.0079(7) 0.0158(7) 0.0103(6)
O7 0.0370(15) 0.0663(13) 0.0395(13) 0.0232(11) 0.0288(11) 0.0246(10)
O27 0.0452(14) 0.0305(12) 0.0754(15) 0.0197(11) 0.0415(12) 0.0170(10)
C1 0.0163(13) 0.0234(13) 0.0196(12) 0.0072(11) 0.0062(11) 0.0073(10)
C2 0.0263(15) 0.0230(13) 0.0254(13) 0.0091(12) 0.0149(12) 0.0101(11)
C3 0.0264(15) 0.0213(13) 0.0298(14) 0.0102(12) 0.0106(12) 0.0035(11)
C4 0.0155(14) 0.0312(14) 0.0190(12) 0.0107(11) 0.0070(11) 0.0053(11)
C5 0.0349(16) 0.0336(15) 0.0322(14) 0.0161(13) 0.0205(13) 0.0182(12)
C6 0.0383(17) 0.0234(13) 0.0294(14) 0.0173(13) 0.0163(13) 0.0076(11)
C7 0.0378(17) 0.0440(16) 0.0269(14) 0.0253(14) 0.0162(13) 0.0121(12)
C11 0.0287(15) 0.0222(13) 0.0260(13) 0.0137(12) 0.0116(12) 0.0084(11)
C12 0.0235(16) 0.0381(16) 0.0454(16) 0.0085(13) 0.0065(13) 0.0101(13)
C13 0.0327(17) 0.0486(17) 0.0431(16) 0.0206(14) 0.0060(14) 0.0189(14)
C14 0.0360(18) 0.0456(16) 0.0499(17) 0.0237(14) 0.0239(15) 0.0130(13)
C15 0.0295(15) 0.0238(13) 0.0273(14) 0.0099(12) 0.0124(12) 0.0031(11)
C16 0.0307(17) 0.0383(15) 0.0377(15) 0.0089(13) 0.0068(13) -0.0017(12)
C17 0.0462(19) 0.0288(15) 0.0499(17) 0.0106(14) 0.0173(15) 0.0025(13)
C18 0.0477(19) 0.0450(17) 0.0286(15) 0.0115(15) 0.0133(14) -0.0050(12)
C21 0.0217(14) 0.0258(14) 0.0173(12) 0.0109(11) 0.0037(11) 0.0077(10)
C22 0.0283(15) 0.0249(13) 0.0330(14) 0.0096(12) 0.0092(13) 0.0103(12)
C23 0.0263(16) 0.0484(17) 0.0275(14) 0.0163(13) 0.0134(13) 0.0158(13)
C24 0.0247(15) 0.0349(15) 0.0202(13) 0.0178(12) 0.0072(12) 0.0071(11)
C25 0.0435(17) 0.0268(14) 0.0307(14) 0.0189(13) 0.0142(13) 0.0070(12)
C26 0.0383(17) 0.0277(15) 0.0234(13) 0.0133(13) 0.0169(13) 0.0116(11)
C27 0.0365(18) 0.0518(17) 0.0350(16) 0.0263(15) 0.0126(14) 0.0051(13)
C31 0.0300(15) 0.0261(14) 0.0183(12) 0.0101(12) 0.0023(11) 0.0028(10)
C32 0.067(2) 0.0525(18) 0.0264(15) 0.0215(16) 0.0095(15) 0.0157(13)
C33 0.0416(18) 0.0554(18) 0.0326(15) 0.0267(15) -0.0075(14) -0.0004(13)
C34 0.0434(18) 0.0502(17) 0.0240(14) 0.0211(15) -0.0011(13) -0.0029(12)
C35 0.0231(15) 0.0227(13) 0.0200(13) 0.0063(12) 0.0067(12) 0.0055(10)
C36 0.0311(17) 0.0461(16) 0.0456(16) 0.0189(14) 0.0148(14) 0.0123(13)
C37 0.0265(16) 0.0366(16) 0.0409(16) 0.0061(13) -0.0006(13) 0.0022(12)
C38 0.0347(18) 0.0645(19) 0.0401(16) 0.0214(15) 0.0070(14) 0.0247(14)

loop_
_atom_type_symbol
_atom_type_description
_atom_type_scat_dispersion_real
_atom_type_scat_dispersion_imag
_atom_type_scat_source
C C 0.0033 0.0016 'International Tables Vol C Tables 4.2.6.8 and 6.1.1.4'
H H 0.0000 0.0000 'International Tables Vol C Tables 4.2.6.8 and 6.1.1.4'
O O 0.0106 0.0060 'International Tables Vol C Tables 4.2.6.8 and 6.1.1.4'
F F 0.0171 0.0103 'International Tables Vol C Tables 4.2.6.8 and 6.1.1.4'
Si Si 0.0817 0.0704 'International Tables Vol C Tables 4.2.6.8 and 6.1.1.4'

loop_
_geom_angle_atom_site_label_1
_geom_angle_atom_site_label_2
_geom_angle_atom_site_label_3
_geom_angle_site_symmetry_1
_geom_angle_site_symmetry_3
_geom_angle
_geom_angle_publ_flag
F1 Si1 C1 . . 104.81(8) ?
F1 Si1 C15 . . 104.91(8) ?
C1 Si1 C15 . . 112.43(9) ?
F1 Si1 C11 . . 105.55(8) ?
C1 Si1 C11 . . 109.86(9) ?
C15 Si1 C11 . . 118.05(10) ?
F2 Si2 C21 . . 104.23(8) ?
F2 Si2 C31 . . 105.14(8) ?
C21 Si2 C31 . . 111.74(9) ?
F2 Si2 C35 . . 105.42(8) ?
C21 Si2 C35 . . 110.49(10) ?
C31 Si2 C35 . . 118.46(9) ?
C7 O7 H7A . . 131(3) ?
C7 O7 H7B . . 111(4) ?
H7A O7 H7B . . 109(5) ?
C27 O27 H27A . . 127(4) ?
C27 O27 H27B . . 108(3) ?
H27A O27 H27B . . 122(5) ?
C2 C1 C6 . . 116.25(17) ?
C2 C1 Si1 . . 120.95(14) ?
C6 C1 Si1 . . 122.80(15) ?
C3 C2 C1 . . 122.00(17) ?
C3 C2 H2A . . 119.0 ?
C1 C2 H2A . . 119.0 ?
C2 C3 C4 . . 120.86(19) ?
C2 C3 H3A . . 119.6 ?
C4 C3 H3A . . 119.6 ?
C5 C4 C3 . . 118.02(17) ?
C5 C4 C7 . . 123.09(17) ?
C3 C4 C7 . . 118.89(18) ?
C4 C5 C6 . . 121.05(18) ?
C4 C5 H5A . . 119.5 ?
C6 C5 H5A . . 119.5 ?
C5 C6 C1 . . 121.81(19) ?
C5 C6 H6A . . 119.1 ?
C1 C6 H6A . . 119.1 ?
O7 C7 C4 . . 113.41(18) ?
O7 C7 H7D . . 108.9 ?
C4 C7 H7D . . 108.9 ?
O7 C7 H7C . . 108.9 ?
C4 C7 H7C . . 108.9 ?
H7D C7 H7C . . 107.7 ?
C14 C11 C13 . . 108.45(17) ?
C14 C11 C12 . . 108.59(17) ?
C13 C11 C12 . . 108.09(18) ?
C14 C11 Si1 . . 113.09(15) ?
C13 C11 Si1 . . 111.37(14) ?
C12 C11 Si1 . . 107.10(14) ?
C11 C12 H12A . . 109.5 ?
C11 C12 H12B . . 109.5 ?
H12A C12 H12B . . 109.5 ?
C11 C12 H12C . . 109.5 ?
H12A C12 H12C . . 109.5 ?
H12B C12 H12C . . 109.5 ?
C11 C13 H13A . . 109.5 ?
C11 C13 H13B . . 109.5 ?
H13A C13 H13B . . 109.5 ?
C11 C13 H13C . . 109.5 ?
H13A C13 H13C . . 109.5 ?
H13B C13 H13C . . 109.5 ?
C11 C14 H14A . . 109.5 ?
C11 C14 H14B . . 109.5 ?
H14A C14 H14B . . 109.5 ?
C11 C14 H14C . . 109.5 ?
H14A C14 H14C . . 109.5 ?
H14B C14 H14C . . 109.5 ?
C17 C15 C18 . . 108.54(17) ?
C17 C15 C16 . . 108.67(18) ?
C18 C15 C16 . . 107.65(19) ?
C17 C15 Si1 . . 113.11(16) ?
C18 C15 Si1 . . 110.18(14) ?
C16 C15 Si1 . . 108.54(15) ?
C15 C16 H16A . . 109.5 ?
C15 C16 H16B . . 109.5 ?
H16A C16 H16B . . 109.5 ?
C15 C16 H16C . . 109.5 ?
H16A C16 H16C . . 109.5 ?
H16B C16 H16C . . 109.5 ?
C15 C17 H17A . . 109.5 ?
C15 C17 H17B . . 109.5 ?
H17A C17 H17B . . 109.5 ?
C15 C17 H17C . . 109.5 ?
H17A C17 H17C . . 109.5 ?
H17B C17 H17C . . 109.5 ?
C15 C18 H18A . . 109.5 ?
C15 C18 H18B . . 109.5 ?
H18A C18 H18B . . 109.5 ?
C15 C18 H18C . . 109.5 ?
H18A C18 H18C . . 109.5 ?
H18B C18 H18C . . 109.5 ?
C22 C21 C26 . . 115.72(18) ?
C22 C21 Si2 . . 120.48(15) ?
C26 C21 Si2 . . 123.79(14) ?
C23 C22 C21 . . 122.27(19) ?
C23 C22 H22 . . 118.9 ?
C21 C22 H22 . . 118.9 ?
C24 C23 C22 . . 121.22(18) ?
C24 C23 H23 . . 119.4 ?
C22 C23 H23 . . 119.4 ?
C23 C24 C25 . . 117.76(19) ?
C23 C24 C27 . . 120.68(18) ?
C25 C24 C27 . . 121.56(19) ?
C24 C25 C26 . . 120.90(19) ?
C24 C25 H25 . . 119.5 ?
C26 C25 H25 . . 119.5 ?
C25 C26 C21 . . 122.12(18) ?
C25 C26 H26 . . 118.9 ?
C21 C26 H26 . . 118.9 ?
O27 C27 C24 . . 112.91(17) ?
O27 C27 H27C . . 109.0 ?
C24 C27 H27C . . 109.0 ?
O27 C27 H27D . . 109.0 ?
C24 C27 H27D . . 109.0 ?
H27C C27 H27D . . 107.8 ?
C34 C31 C32 . . 108.43(17) ?
C34 C31 C33 . . 108.07(19) ?
C32 C31 C33 . . 108.64(18) ?
C34 C31 Si2 . . 110.55(14) ?
C32 C31 Si2 . . 112.49(15) ?
C33 C31 Si2 . . 108.54(14) ?
C31 C32 H32A . . 109.5 ?
C31 C32 H32B . . 109.5 ?
H32A C32 H32B . . 109.5 ?
C31 C32 H32C . . 109.5 ?
H32A C32 H32C . . 109.5 ?
H32B C32 H32C . . 109.5 ?
C31 C33 H33A . . 109.5 ?
C31 C33 H33B . . 109.5 ?
H33A C33 H33B . . 109.5 ?
C31 C33 H33C . . 109.5 ?
H33A C33 H33C . . 109.5 ?
H33B C33 H33C . . 109.5 ?
C31 C34 H34A . . 109.5 ?
C31 C34 H34B . . 109.5 ?
H34A C34 H34B . . 109.5 ?
C31 C34 H34C . . 109.5 ?
H34A C34 H34C . . 109.5 ?
H34B C34 H34C . . 109.5 ?
C37 C35 C36 . . 108.51(16) ?
C37 C35 C38 . . 108.29(18) ?
C36 C35 C38 . . 108.12(17) ?
C37 C35 Si2 . . 111.45(15) ?
C36 C35 Si2 . . 113.31(15) ?
C38 C35 Si2 . . 106.99(13) ?
C35 C36 H36A . . 109.5 ?
C35 C36 H36B . . 109.5 ?
H36A C36 H36B . . 109.5 ?
C35 C36 H36C . . 109.5 ?
H36A C36 H36C . . 109.5 ?
H36B C36 H36C . . 109.5 ?
C35 C37 H37A . . 109.5 ?
C35 C37 H37B . . 109.5 ?
H37A C37 H37B . . 109.5 ?
C35 C37 H37C . . 109.5 ?
H37A C37 H37C . . 109.5 ?
H37B C37 H37C . . 109.5 ?
C35 C38 H38A . . 109.5 ?
C35 C38 H38B . . 109.5 ?
H38A C38 H38B . . 109.5 ?
C35 C38 H38C . . 109.5 ?
H38A C38 H38C . . 109.5 ?
H38B C38 H38C . . 109.5 ?

loop_
_geom_bond_atom_site_label_1
_geom_bond_atom_site_label_2
_geom_bond_site_symmetry_2
_geom_bond_distance
_geom_bond_publ_flag
Si1 F1 . 1.6131(11) ?
Si1 C1 . 1.8677(19) ?
Si1 C15 . 1.885(2) ?
Si1 C11 . 1.886(2) ?
Si2 F2 . 1.6072(11) ?
Si2 C21 . 1.865(2) ?
Si2 C31 . 1.876(2) ?
Si2 C35 . 1.885(2) ?
O7 C7 . 1.412(3) ?
O7 H7A . 0.74(5) ?
O7 H7B . 0.70(4) ?
O27 C27 . 1.402(3) ?
O27 H27A . 0.76(3) ?
O27 H27B . 0.80(4) ?
C1 C2 . 1.392(3) ?
C1 C6 . 1.396(2) ?
C2 C3 . 1.382(2) ?
C2 H2A . 0.9300 ?
C3 C4 . 1.389(2) ?
C3 H3A . 0.9300 ?
C4 C5 . 1.374(3) ?
C4 C7 . 1.508(3) ?
C5 C6 . 1.387(3) ?
C5 H5A . 0.9300 ?
C6 H6A . 0.9300 ?
C7 H7D . 0.9700 ?
C7 H7C . 0.9700 ?
C11 C14 . 1.538(3) ?
C11 C13 . 1.538(3) ?
C11 C12 . 1.541(3) ?
C12 H12A . 0.9600 ?
C12 H12B . 0.9600 ?
C12 H12C . 0.9600 ?
C13 H13A . 0.9600 ?
C13 H13B . 0.9600 ?
C13 H13C . 0.9600 ?
C14 H14A . 0.9600 ?
C14 H14B . 0.9600 ?
C14 H14C . 0.9600 ?
C15 C17 . 1.537(3) ?
C15 C18 . 1.538(3) ?
C15 C16 . 1.540(3) ?
C16 H16A . 0.9600 ?
C16 H16B . 0.9600 ?
C16 H16C . 0.9600 ?
C17 H17A . 0.9600 ?
C17 H17B . 0.9600 ?
C17 H17C . 0.9600 ?
C18 H18A . 0.9600 ?
C18 H18B . 0.9600 ?
C18 H18C . 0.9600 ?
C21 C22 . 1.389(2) ?
C21 C26 . 1.394(3) ?
C22 C23 . 1.377(3) ?
C22 H22 . 0.9300 ?
C23 C24 . 1.376(3) ?
C23 H23 . 0.9300 ?
C24 C25 . 1.380(3) ?
C24 C27 . 1.506(3) ?
C25 C26 . 1.381(3) ?
C25 H25 . 0.9300 ?
C26 H26 . 0.9300 ?
C27 H27C . 0.9700 ?
C27 H27D . 0.9700 ?
C31 C34 . 1.536(3) ?
C31 C32 . 1.540(3) ?
C31 C33 . 1.540(3) ?
C32 H32A . 0.9600 ?
C32 H32B . 0.9600 ?
C32 H32C . 0.9600 ?
C33 H33A . 0.9600 ?
C33 H33B . 0.9600 ?
C33 H33C . 0.9600 ?
C34 H34A . 0.9600 ?
C34 H34B . 0.9600 ?
C34 H34C . 0.9600 ?
C35 C37 . 1.530(3) ?
C35 C36 . 1.531(3) ?
C35 C38 . 1.535(2) ?
C36 H36A . 0.9600 ?
C36 H36B . 0.9600 ?
C36 H36C . 0.9600 ?
C37 H37A . 0.9600 ?
C37 H37B . 0.9600 ?
C37 H37C . 0.9600 ?
C38 H38A . 0.9600 ?
C38 H38B . 0.9600 ?
C38 H38C . 0.9600 ?

loop_
_geom_hbond_atom_site_label_D
_geom_hbond_atom_site_label_H
_geom_hbond_atom_site_label_A
_geom_hbond_site_symmetry_A
_geom_hbond_distance_DH
_geom_hbond_distance_HA
_geom_hbond_distance_DA
_geom_hbond_angle_DHA
O7 H7A O27 1_655 0.74(5) 2.01(5) 2.707(3) 157(5)
O27 H27A O27 2_566 0.76(3) 2.00(3) 2.727(3) 160(5)
O7 H7B O7 2_666 0.70(4) 2.14(3) 2.787(4) 154(5)
O27 H27B O7 1_455 0.80(4) 1.92(5) 2.707(3) 167(4)

loop_
_geom_torsion_atom_site_label_1
_geom_torsion_atom_site_label_2
_geom_torsion_atom_site_label_3
_geom_torsion_atom_site_label_4
_geom_torsion_site_symmetry_1
_geom_torsion_site_symmetry_2
_geom_torsion_site_symmetry_3
_geom_torsion_site_symmetry_4
_geom_torsion
_geom_torsion_publ_flag
F1 Si1 C1 C2 . . . . 13.58(19) ?
C15 Si1 C1 C2 . . . . 126.97(18) ?
C11 Si1 C1 C2 . . . . -99.40(18) ?
F1 Si1 C1 C6 . . . . -166.59(17) ?
C15 Si1 C1 C6 . . . . -53.2(2) ?
C11 Si1 C1 C6 . . . . 80.4(2) ?
C6 C1 C2 C3 . . . . -0.2(3) ?
Si1 C1 C2 C3 . . . . 179.61(17) ?
C1 C2 C3 C4 . . . . 0.9(3) ?
C2 C3 C4 C5 . . . . -0.6(3) ?
C2 C3 C4 C7 . . . . 179.7(2) ?
C3 C4 C5 C6 . . . . -0.2(3) ?
C7 C4 C5 C6 . . . . 179.4(2) ?
C4 C5 C6 C1 . . . . 0.9(3) ?
C2 C1 C6 C5 . . . . -0.6(3) ?
Si1 C1 C6 C5 . . . . 179.53(17) ?
C5 C4 C7 O7 . . . . 14.0(3) ?
C3 C4 C7 O7 . . . . -166.4(2) ?
F1 Si1 C11 C14 . . . . 72.77(15) ?
C1 Si1 C11 C14 . . . . -174.73(14) ?
C15 Si1 C11 C14 . . . . -44.03(17) ?
F1 Si1 C11 C13 . . . . -164.80(14) ?
C1 Si1 C11 C13 . . . . -52.30(17) ?
C15 Si1 C11 C13 . . . . 78.40(16) ?
F1 Si1 C11 C12 . . . . -46.82(14) ?
C1 Si1 C11 C12 . . . . 65.68(14) ?
C15 Si1 C11 C12 . . . . -163.61(12) ?
F1 Si1 C15 C17 . . . . -162.48(14) ?
C1 Si1 C15 C17 . . . . 84.19(17) ?
C11 Si1 C15 C17 . . . . -45.33(17) ?
F1 Si1 C15 C18 . . . . -40.80(17) ?
C1 Si1 C15 C18 . . . . -154.13(14) ?
C11 Si1 C15 C18 . . . . 76.35(17) ?
F1 Si1 C15 C16 . . . . 76.84(14) ?
C1 Si1 C15 C16 . . . . -36.49(17) ?
C11 Si1 C15 C16 . . . . -166.01(13) ?
F2 Si2 C21 C22 . . . . 7.40(19) ?
C31 Si2 C21 C22 . . . . 120.43(18) ?
C35 Si2 C21 C22 . . . . -105.41(18) ?
F2 Si2 C21 C26 . . . . -171.79(17) ?
C31 Si2 C21 C26 . . . . -58.8(2) ?
C35 Si2 C21 C26 . . . . 75.4(2) ?
C26 C21 C22 C23 . . . . -0.7(3) ?
Si2 C21 C22 C23 . . . . -179.99(17) ?
C21 C22 C23 C24 . . . . 0.6(3) ?
C22 C23 C24 C25 . . . . 0.4(3) ?
C22 C23 C24 C27 . . . . -179.0(2) ?
C23 C24 C25 C26 . . . . -1.2(3) ?
C27 C24 C25 C26 . . . . 178.2(2) ?
C24 C25 C26 C21 . . . . 1.1(3) ?
C22 C21 C26 C25 . . . . -0.1(3) ?
Si2 C21 C26 C25 . . . . 179.14(18) ?
C23 C24 C27 O27 . . . . -141.9(2) ?
C25 C24 C27 O27 . . . . 38.8(3) ?
F2 Si2 C31 C34 . . . . -46.43(16) ?
C21 Si2 C31 C34 . . . . -158.90(15) ?
C35 Si2 C31 C34 . . . . 70.95(17) ?
F2 Si2 C31 C32 . . . . -167.81(14) ?
C21 Si2 C31 C32 . . . . 79.72(17) ?
C35 Si2 C31 C32 . . . . -50.43(18) ?
F2 Si2 C31 C33 . . . . 71.93(16) ?
C21 Si2 C31 C33 . . . . -40.53(17) ?
C35 Si2 C31 C33 . . . . -170.68(14) ?
F2 Si2 C35 C37 . . . . -166.07(12) ?
C21 Si2 C35 C37 . . . . -54.03(15) ?
C31 Si2 C35 C37 . . . . 76.69(16) ?
F2 Si2 C35 C36 . . . . 71.20(14) ?
C21 Si2 C35 C36 . . . . -176.76(13) ?
C31 Si2 C35 C36 . . . . -46.05(17) ?
F2 Si2 C35 C38 . . . . -47.87(15) ?
C21 Si2 C35 C38 . . . . 64.17(15) ?
C31 Si2 C35 C38 . . . . -165.11(14) ?
